data_2014472
loop_
_publ_author_name
'Juraj Kuch\'ar'
'Juraj \<Cern\'ak'
'Abboud, Khalil A.'

_publ_section_title
;
 The one-dimensional structure of Cu(dmen)~2~Pd(CN)~4~ (dmen is
 <i>N</i>,<i>N</i>-dimethylethylenediamine)
;
_journal_issue 10
_journal_name_full 'Acta Crystallographica Section C'
_journal_page_first m492
_journal_page_last m494
_journal_paper_doi 10.1107/S0108270104019146
_journal_volume 60
_journal_year 2004
_chemical_formula_iupac '[Cu Pd (C N)4 (C4 H12 N2)2]'
_chemical_formula_moiety 'C12 H24 Cu1 N8 Pd1'
_chemical_formula_sum 'C12 H24 Cu N8 Pd'
_chemical_formula_weight 450.33
_chemical_name_systematic
;
catena-poly[[\m-cyano-1:2\k^2^C:N-dicyano-1\k^2^C-bis(N,N-
dimethylethylenediamine-2\k^2^N,N')palladium(II)copper(II)]-\m-cyano-
1:2'\k^2^C:N]
;
_space_group_IT_number 14
_symmetry_cell_setting monoclinic
_symmetry_space_group_name_Hall '-P 2yn'
_symmetry_space_group_name_H-M 'P 1 21/n 1'
_atom_sites_solution_hydrogens geom
_atom_sites_solution_primary direct
_atom_sites_solution_secondary difmap
_audit_creation_method SHELXL-97
_cell_angle_alpha 90.00
_cell_angle_beta 97.6090(10)
_cell_angle_gamma 90.00
_cell_formula_units_Z 2
_cell_length_a 6.6940(3)
_cell_length_b 13.8197(7)
_cell_length_c 9.1759(5)
_cell_measurement_reflns_used 53
_cell_measurement_temperature 173(2)
_cell_measurement_theta_max 28.0
_cell_measurement_theta_min 2.0
_cell_volume 841.38(7)
_computing_cell_refinement 'SMART & SAINT (Bruker 1998)'
_computing_data_collection 'SMART (Bruker 1998)'
_computing_data_reduction 'SHELXTL (Bruker 1998)'
_computing_molecular_graphics 'DIAMOND (Crystal Impact, 2001)'
_computing_publication_material SHELXTL
_computing_structure_refinement 'SHELXL97 (Sheldrick, 1997)'
_computing_structure_solution 'SHELXS86 (Sheldrick, 1990)'
_diffrn_ambient_temperature 173(2)
_diffrn_measured_fraction_theta_full 0.995
_diffrn_measured_fraction_theta_max 0.995
_diffrn_measurement_device_type 'bruker SMART CCD area-detector'
_diffrn_measurement_method '\f and \w scans'
_diffrn_radiation_monochromator graphite
_diffrn_radiation_source 'fine-focus sealed tube'
_diffrn_radiation_type MoK\a
_diffrn_radiation_wavelength 0.71073
_diffrn_reflns_av_R_equivalents 0.0193
_diffrn_reflns_av_sigmaI/netI 0.0177
_diffrn_reflns_limit_h_max 8
_diffrn_reflns_limit_h_min -8
_diffrn_reflns_limit_k_max 17
_diffrn_reflns_limit_k_min -17
_diffrn_reflns_limit_l_max 11
_diffrn_reflns_limit_l_min -11
_diffrn_reflns_number 7247
_diffrn_reflns_theta_full 27.50
_diffrn_reflns_theta_max 27.50
_diffrn_reflns_theta_min 2.68
_diffrn_standards_number 0
_exptl_absorpt_coefficient_mu 2.341
_exptl_absorpt_correction_T_max 0.954
_exptl_absorpt_correction_T_min 0.515
_exptl_absorpt_correction_type integration
_exptl_absorpt_process_details 'based on measured indexed crystal faces (SHELXTL; Bruker, 1998)'
_exptl_crystal_colour blue
_exptl_crystal_density_diffrn 1.778
_exptl_crystal_density_method 'not measured'
_exptl_crystal_description plates
_exptl_crystal_F_000 454
_exptl_crystal_size_max 0.32
_exptl_crystal_size_mid 0.24
_exptl_crystal_size_min 0.02
_refine_diff_density_max 0.259
_refine_diff_density_min -0.389
_refine_ls_extinction_method none
_refine_ls_goodness_of_fit_ref 1.097
_refine_ls_hydrogen_treatment constr
_refine_ls_matrix_type full
_refine_ls_number_parameters 105
_refine_ls_number_reflns 1916
_refine_ls_number_restraints 0
_refine_ls_restrained_S_all 1.097
_refine_ls_R_factor_all 0.0203
_refine_ls_R_factor_gt 0.0159
_refine_ls_shift/su_max 0.000
_refine_ls_shift/su_mean 0.000
_refine_ls_structure_factor_coef Fsqd
_refine_ls_weighting_details 'calc w=1/[\s^2^(Fo^2^)+(0.013P)^2^+0.2936P] where P=(Fo^2^+2Fc^2^)/3'
_refine_ls_weighting_scheme calc
_refine_ls_wR_factor_gt 0.0393
_refine_ls_wR_factor_ref 0.0412
_reflns_number_gt 1624
_reflns_number_total 1926
_reflns_threshold_expression I>2\s(I)
_cod_data_source_file fr1492.cif
_cod_data_source_block I
_cod_original_sg_symbol_H-M 'P 21/n'
_cod_original_formula_sum 'C12 H24 Cu1 N8 Pd1'
_cod_database_code 2014472
_cod_database_fobs_code 2014472

loop_
_symmetry_equiv_pos_as_xyz
'x, y, z'
'-x+1/2, y+1/2, -z+1/2'
'-x, -y, -z'
'x-1/2, -y-1/2, z-1/2'

loop_
_atom_site_label
_atom_site_fract_x
_atom_site_fract_y
_atom_site_fract_z
_atom_site_U_iso_or_equiv
_atom_site_adp_type
_atom_site_calc_flag
_atom_site_refinement_flags
_atom_site_occupancy
_atom_site_disorder_assembly
_atom_site_disorder_group
_atom_site_type_symbol
Pd 0.0000 0.5000 0.0000 0.01787(6) Uani d S 1 . . Pd
Cu 0.5000 0.5000 0.5000 0.01756(7) Uani d S 1 . . Cu
N1 0.63719(18) 0.46757(9) 0.32635(13) 0.0219(2) Uani d . 1 . . N
N2 0.42254(18) 0.35162(8) 0.49937(12) 0.0203(2) Uani d . 1 . . N
N3 0.3815(2) 0.37640(11) -0.04573(15) 0.0344(3) Uani d . 1 . . N
N4 0.1684(2) 0.52727(10) 0.33305(14) 0.0293(3) Uani d . 1 . . N
C1 0.6470(2) 0.36163(11) 0.30872(16) 0.0270(3) Uani d . 1 . . C
C2 0.4550(2) 0.31869(11) 0.34982(16) 0.0260(3) Uani d . 1 . . C
C3 0.5527(2) 0.29564(11) 0.61229(16) 0.0276(3) Uani d . 1 . . C
C4 0.2108(2) 0.33176(12) 0.52021(19) 0.0324(4) Uani d . 1 . . C
C5 0.2437(2) 0.42186(11) -0.02776(15) 0.0229(3) Uani d . 1 . . C
C6 0.1063(2) 0.51843(10) 0.21121(16) 0.0219(3) Uani d . 1 . . C
H1A 0.5675 0.4946 0.2431 0.026 Uiso calc R 1 . . H
H1B 0.7655 0.4929 0.3388 0.026 Uiso calc R 1 . . H
H1C 0.7647 0.3353 0.3731 0.032 Uiso calc R 1 . . H
H1D 0.6614 0.3452 0.2056 0.032 Uiso calc R 1 . . H
H2A 0.3396 0.3389 0.2774 0.031 Uiso calc R 1 . . H
H2B 0.4635 0.2472 0.3480 0.031 Uiso calc R 1 . . H
H3A 0.5351 0.3197 0.7102 0.041 Uiso calc R 1 . . H
H3B 0.6939 0.3030 0.5968 0.041 Uiso calc R 1 . . H
H3C 0.5151 0.2271 0.6046 0.041 Uiso calc R 1 . . H
H4A 0.1784 0.2641 0.4956 0.049 Uiso calc R 1 . . H
H4B 0.1209 0.3742 0.4559 0.049 Uiso calc R 1 . . H
H4C 0.1929 0.3439 0.6229 0.049 Uiso calc R 1 . . H

loop_
_atom_site_aniso_label
_atom_site_aniso_U_11
_atom_site_aniso_U_22
_atom_site_aniso_U_33
_atom_site_aniso_U_12
_atom_site_aniso_U_13
_atom_site_aniso_U_23
C1 0.0320(8) 0.0278(8) 0.0218(7) 0.0066(6) 0.0050(6) -0.0057(6)
C2 0.0329(8) 0.0221(7) 0.0212(7) 0.0003(6) -0.0023(6) -0.0041(5)
C3 0.0347(8) 0.0224(8) 0.0242(8) 0.0029(6) -0.0018(6) 0.0031(6)
C4 0.0261(8) 0.0289(8) 0.0423(9) -0.0048(6) 0.0053(7) 0.0082(7)
C5 0.0264(7) 0.0267(8) 0.0155(7) -0.0002(6) 0.0023(5) 0.0039(5)
C6 0.0207(7) 0.0233(7) 0.0219(7) 0.0023(5) 0.0033(6) 0.0013(5)
Cu 0.02165(13) 0.01618(13) 0.01596(13) -0.00046(9) 0.00661(9) -0.00077(8)
N1 0.0232(6) 0.0252(6) 0.0180(6) 0.0015(5) 0.0054(5) -0.0001(5)
N2 0.0209(6) 0.0192(6) 0.0204(6) 0.0005(5) 0.0017(4) 0.0011(4)
N3 0.0350(8) 0.0390(8) 0.0300(7) 0.0098(6) 0.0077(6) 0.0051(6)
N4 0.0343(7) 0.0305(7) 0.0218(7) 0.0022(6) -0.0010(5) 0.0000(5)
Pd 0.01862(9) 0.02051(9) 0.01421(8) 0.00048(6) 0.00113(6) 0.00146(5)

loop_
_atom_type_symbol
_atom_type_description
_atom_type_scat_dispersion_real
_atom_type_scat_dispersion_imag
_atom_type_scat_source
C C 0.0033 0.0016 'International Tables Vol C Tables 4.2.6.8 and 6.1.1.4'
H H 0.0000 0.0000 'International Tables Vol C Tables 4.2.6.8 and 6.1.1.4'
N N 0.0061 0.0033 'International Tables Vol C Tables 4.2.6.8 and 6.1.1.4'
Cu Cu 0.3201 1.2651 'International Tables Vol C Tables 4.2.6.8 and 6.1.1.4'
Pd Pd -0.9988 1.0072 'International Tables Vol C Tables 4.2.6.8 and 6.1.1.4'

loop_
_geom_angle_atom_site_label_1
_geom_angle_atom_site_label_2
_geom_angle_atom_site_label_3
_geom_angle_site_symmetry_1
_geom_angle_site_symmetry_3
_geom_angle
_geom_angle_publ_flag
C6 Pd C6 . 3_565 180.00(8) ?
C6 Pd C5 . 3_565 89.97(6) ?
C6 Pd C5 3_565 3_565 90.03(6) ?
C6 Pd C5 . . 90.03(6) y
C6 Pd C5 3_565 . 89.97(6) ?
C5 Pd C5 3_565 . 180.00(7) ?
N1 Cu N1 3_666 . 180.0 ?
N1 Cu N2 3_666 3_666 85.33(5) ?
N1 Cu N2 . 3_666 94.67(5) ?
N1 Cu N2 3_666 . 94.67(5) ?
N1 Cu N2 . . 85.33(5) y
N2 Cu N2 3_666 . 180.0 ?
N1 Cu N4 3_666 . 89.45(5) ?
N1 Cu N4 . . 90.55(5) y
N2 Cu N4 3_666 . 92.98(4) ?
N2 Cu N4 . . 87.02(4) y
N1 Cu N4 3_666 3_666 90.55(5) ?
N1 Cu N4 . 3_666 89.45(5) ?
N2 Cu N4 3_666 3_666 87.02(4) ?
N2 Cu N4 . 3_666 92.98(4) ?
N4 Cu N4 . 3_666 180.0 ?
C3 N2 C4 . . 107.29(12) ?
C3 N2 C2 . . 109.95(11) ?
C4 N2 C2 . . 108.75(12) ?
C3 N2 Cu . . 112.55(9) ?
C4 N2 Cu . . 114.70(9) ?
C2 N2 Cu . . 103.49(8) ?
C1 N1 Cu . . 110.04(9) ?
C1 N1 H1A . . 109.7 ?
Cu N1 H1A . . 109.7 ?
C1 N1 H1B . . 109.7 ?
Cu N1 H1B . . 109.7 ?
H1A N1 H1B . . 108.2 ?
C6 N4 Cu . . 138.03(12) y
N4 C6 Pd . . 178.74(13) y
N3 C5 Pd . . 178.83(14) y
N1 C1 C2 . . 108.14(12) ?
N1 C1 H1C . . 110.1 ?
C2 C1 H1C . . 110.1 ?
N1 C1 H1D . . 110.1 ?
C2 C1 H1D . . 110.1 ?
H1C C1 H1D . . 108.4 ?
N2 C2 C1 . . 110.09(12) ?
N2 C2 H2A . . 109.6 ?
C1 C2 H2A . . 109.6 ?
N2 C2 H2B . . 109.6 ?
C1 C2 H2B . . 109.6 ?
H2A C2 H2B . . 108.2 ?
N2 C4 H4A . . 109.5 ?
N2 C4 H4B . . 109.5 ?
H4A C4 H4B . . 109.5 ?
N2 C4 H4C . . 109.5 ?
H4A C4 H4C . . 109.5 ?
H4B C4 H4C . . 109.5 ?
N2 C3 H3A . . 109.5 ?
N2 C3 H3B . . 109.5 ?
H3A C3 H3B . . 109.5 ?
N2 C3 H3C . . 109.5 ?
H3A C3 H3C . . 109.5 ?
H3B C3 H3C . . 109.5 ?

loop_
_geom_bond_atom_site_label_1
_geom_bond_atom_site_label_2
_geom_bond_site_symmetry_2
_geom_bond_distance
_geom_bond_publ_flag
Pd C6 . 1.9905(15) y
Pd C6 3_565 1.9905(15) ?
Pd C5 3_565 2.0008(15) ?
Pd C5 . 2.0008(15) y
Cu N1 3_666 1.9926(11) ?
Cu N1 . 1.9926(11) y
Cu N2 3_666 2.1149(12) ?
Cu N2 . 2.1149(12) y
Cu N4 . 2.5528(13) y
Cu N4 3_666 2.5528(13) ?
N2 C3 . 1.4805(18) y
N2 C4 . 1.4809(19) y
N2 C2 . 1.4888(18) y
N1 C1 . 1.4755(19) y
N1 H1A . 0.9200 ?
N1 H1B . 0.9200 ?
N4 C6 . 1.1465(19) y
C5 N3 . 1.1459(19) y
C1 C2 . 1.508(2) y
C1 H1C . 0.9900 ?
C1 H1D . 0.9900 ?
C2 H2A . 0.9900 ?
C2 H2B . 0.9900 ?
C4 H4A . 0.9800 ?
C4 H4B . 0.9800 ?
C4 H4C . 0.9800 ?
C3 H3A . 0.9800 ?
C3 H3B . 0.9800 ?
C3 H3C . 0.9800 ?

loop_
_geom_hbond_atom_site_label_D
_geom_hbond_atom_site_label_H
_geom_hbond_atom_site_label_A
_geom_hbond_site_symmetry_A
_geom_hbond_distance_DH
_geom_hbond_distance_HA
_geom_hbond_distance_DA
_geom_hbond_angle_DHA
N1 H1A N3 3_665 0.92 2.60 3.3482(18) 139
N1 H1B A1 1_655 0.92 2.67 3.5330(10) 156

loop_
_geom_torsion_atom_site_label_1
_geom_torsion_atom_site_label_2
_geom_torsion_atom_site_label_3
_geom_torsion_atom_site_label_4
_geom_torsion_site_symmetry_1
_geom_torsion
N1 Cu N2 C3 . 101.45(12)
N1 Cu N2 C3 3_666 -78.55(12)
N4 Cu N2 C3 3_666 12.27(11)
N4 Cu N2 C3 . -167.73(11)
N1 Cu N2 C4 . -135.55(12)
N1 Cu N2 C4 3_666 44.45(12)
N4 Cu N2 C4 3_666 135.27(11)
N4 Cu N2 C4 . -44.73(11)
N1 Cu N2 C2 . -17.26(10)
N1 Cu N2 C2 3_666 162.74(10)
N4 Cu N2 C2 3_666 -106.44(10)
N4 Cu N2 C2 . 73.56(10)
N2 Cu N1 C1 . -10.63(11)
N2 Cu N1 C1 3_666 169.37(11)
N4 Cu N1 C1 3_666 82.41(12)
N4 Cu N1 C1 . -97.59(12)
N1 Cu N4 C6 . 5.9(2)
N1 Cu N4 C6 3_666 -174.1(2)
N2 Cu N4 C6 . -79.3(2)
N2 Cu N4 C6 3_666 100.7(2)
Cu N1 C1 C2 . 36.56(16)
C3 N2 C2 C1 . -78.38(17)
C4 N2 C2 C1 . 164.49(14)
Cu N2 C2 C1 . 42.10(14)
N1 C1 C2 N2 . -53.88(17)
